data_7050092
loop_
_publ_author_name
'Kennedy, Alan R.'
'Brown, Karen G.'
'Graham, Duncan'
'Kirkhouse, Jennifer B.'
'Kittner, Madeleine'
'Major, Claire'
'McHugh, Callum J.'
'Murdoch, Paul'
'Smith, W. Ewen'

_publ_section_title
;
 Chromophore containing bipyridyl ligands. Part 1: supramolecular
 solid-state structure of Ag(i) complexes
;
_journal_issue 6
_journal_name_full 'New Journal of Chemistry'
_journal_page_first 826
_journal_paper_doi 10.1039/b500698h
_journal_volume 29
_journal_year 2005
_chemical_formula_sum 'C14 H13 Ag Cl N5 O4'
_chemical_formula_weight 458.61
_chemical_name_systematic
;
?
;
_space_group_IT_number 14
_symmetry_cell_setting monoclinic
_symmetry_space_group_name_Hall '-P 2yn'
_symmetry_space_group_name_H-M 'P 1 21/n 1'
_atom_sites_solution_hydrogens geom
_atom_sites_solution_primary direct
_atom_sites_solution_secondary difmap
_audit_creation_method SHELXL-97
_cell_angle_alpha 90.00
_cell_angle_beta 110.178(2)
_cell_angle_gamma 90.00
_cell_formula_units_Z 4
_cell_length_a 9.3202(4)
_cell_length_b 14.2960(6)
_cell_length_c 13.2368(4)
_cell_measurement_temperature 123(2)
_cell_volume 1655.45(11)
_computing_data_collection 'Denzo & Collect'
_computing_structure_refinement 'SHELXL-97 (Sheldrick, 1997)'
_diffrn_ambient_temperature 123(2)
_diffrn_measured_fraction_theta_full 0.999
_diffrn_measured_fraction_theta_max 0.999
_diffrn_measurement_device_type 'Nonius Kappa CCD'
_diffrn_measurement_method 'phi and omega scans'
_diffrn_radiation_monochromator graphite
_diffrn_radiation_source 'fine-focus sealed tube'
_diffrn_radiation_type MoK\a
_diffrn_radiation_wavelength 0.71073
_diffrn_reflns_av_R_equivalents 0.0258
_diffrn_reflns_av_sigmaI/netI 0.0343
_diffrn_reflns_limit_h_max 12
_diffrn_reflns_limit_h_min -12
_diffrn_reflns_limit_k_max 18
_diffrn_reflns_limit_k_min -18
_diffrn_reflns_limit_l_max 17
_diffrn_reflns_limit_l_min -17
_diffrn_reflns_number 7401
_diffrn_reflns_theta_full 27.46
_diffrn_reflns_theta_max 27.46
_diffrn_reflns_theta_min 2.17
_exptl_absorpt_coefficient_mu 1.410
_exptl_absorpt_correction_T_max 1.000
_exptl_absorpt_correction_T_min 0.886
_exptl_absorpt_correction_type multi-scan
_exptl_absorpt_process_details sortav
_exptl_crystal_colour colourless
_exptl_crystal_density_diffrn 1.840
_exptl_crystal_density_method 'not measured'
_exptl_crystal_description fragment
_exptl_crystal_F_000 912
_exptl_crystal_size_max 0.18
_exptl_crystal_size_mid 0.12
_exptl_crystal_size_min 0.08
_refine_diff_density_max 0.502
_refine_diff_density_min -0.369
_refine_diff_density_rms 0.079
_refine_ls_extinction_method none
_refine_ls_goodness_of_fit_ref 1.034
_refine_ls_hydrogen_treatment constr
_refine_ls_matrix_type full
_refine_ls_number_parameters 227
_refine_ls_number_reflns 3781
_refine_ls_number_restraints 0
_refine_ls_restrained_S_all 1.034
_refine_ls_R_factor_all 0.0525
_refine_ls_R_factor_gt 0.0300
_refine_ls_shift/su_max 0.001
_refine_ls_shift/su_mean 0.000
_refine_ls_structure_factor_coef Fsqd
_refine_ls_weighting_details 'calc w=1/[\s^2^(Fo^2^)+(0.0279P)^2^+1.2584P] where P=(Fo^2^+2Fc^2^)/3'
_refine_ls_weighting_scheme calc
_refine_ls_wR_factor_gt 0.0619
_refine_ls_wR_factor_ref 0.0686
_reflns_number_gt 2784
_reflns_number_total 3781
_reflns_threshold_expression I>2sigma(I)
_cod_data_source_file b500698h.txt
_cod_data_source_block again
_cod_original_sg_symbol_H-M P21/n
_cod_database_code 7050092

loop_
_symmetry_equiv_pos_as_xyz
'x, y, z'
'-x+1/2, y+1/2, -z+1/2'
'-x, -y, -z'
'x-1/2, -y-1/2, z-1/2'

loop_
_atom_site_label
_atom_site_type_symbol
_atom_site_fract_x
_atom_site_fract_y
_atom_site_fract_z
_atom_site_U_iso_or_equiv
_atom_site_adp_type
_atom_site_occupancy
_atom_site_symmetry_multiplicity
_atom_site_calc_flag
_atom_site_refinement_flags
_atom_site_disorder_assembly
_atom_site_disorder_group
Ag1 Ag 0.20050(2) 0.002029(14) 0.105184(17) 0.02763(8) Uani 1 1 d . . .
Cl1 Cl 0.85576(8) 0.13894(5) 0.17036(6) 0.02607(15) Uani 1 1 d . . .
O1 O 0.8089(4) 0.14747(18) 0.2604(2) 0.0695(9) Uani 1 1 d . . .
O2 O 0.7549(3) 0.07563(17) 0.0932(2) 0.0575(7) Uani 1 1 d . . .
O3 O 1.0068(2) 0.10077(15) 0.20161(19) 0.0415(6) Uani 1 1 d . . .
O4 O 0.8526(3) 0.22899(14) 0.12103(18) 0.0415(6) Uani 1 1 d . . .
N1 N 0.2770(2) 0.13732(15) 0.07283(17) 0.0218(5) Uani 1 1 d . . .
N2 N 0.2301(3) 0.47015(16) 0.09034(18) 0.0227(5) Uani 1 1 d . . .
N3 N 0.1420(3) 0.53813(16) 0.11956(18) 0.0246(5) Uani 1 1 d . . .
N4 N 0.1073(3) 0.87160(15) 0.13657(17) 0.0226(5) Uani 1 1 d . . .
N5 N 0.5157(3) 0.07238(19) 0.8314(2) 0.0384(6) Uani 1 1 d . . .
C1 C 0.3933(3) 0.14508(19) 0.0348(2) 0.0241(6) Uani 1 1 d . . .
H1 H 0.4406 0.0897 0.0220 0.029 Uiso 1 1 calc R . .
C2 C 0.4463(3) 0.2305(2) 0.0138(2) 0.0267(6) Uani 1 1 d . . .
H2 H 0.5278 0.2332 -0.0137 0.032 Uiso 1 1 calc R . .
C3 C 0.3802(3) 0.31201(18) 0.0330(2) 0.0227(6) Uani 1 1 d . . .
H3 H 0.4151 0.3713 0.0187 0.027 Uiso 1 1 calc R . .
C4 C 0.2611(3) 0.30540(17) 0.07399(19) 0.0183(5) Uani 1 1 d . . .
C5 C 0.2132(3) 0.21715(18) 0.0915(2) 0.0203(6) Uani 1 1 d . . .
H5 H 0.1310 0.2126 0.1182 0.024 Uiso 1 1 calc R . .
C6 C 0.1860(3) 0.38697(18) 0.0995(2) 0.0200(6) Uani 1 1 d . . .
H6 H 0.1021 0.3780 0.1236 0.024 Uiso 1 1 calc R . .
C7 C 0.1936(3) 0.62039(18) 0.1144(2) 0.0218(6) Uani 1 1 d . . .
H7 H 0.2822 0.6277 0.0952 0.026 Uiso 1 1 calc R . .
C8 C 0.1179(3) 0.70356(18) 0.1377(2) 0.0205(6) Uani 1 1 d . . .
C9 C -0.0058(3) 0.69932(19) 0.1740(2) 0.0222(6) Uani 1 1 d . . .
H9 H -0.0443 0.6408 0.1870 0.027 Uiso 1 1 calc R . .
C10 C -0.0715(3) 0.78253(18) 0.1907(2) 0.0226(6) Uani 1 1 d . . .
H10 H -0.1555 0.7816 0.2158 0.027 Uiso 1 1 calc R . .
C11 C -0.0136(3) 0.86610(19) 0.1707(2) 0.0233(6) Uani 1 1 d . . .
H11 H -0.0605 0.9225 0.1812 0.028 Uiso 1 1 calc R . .
C12 C 0.1715(3) 0.79082(19) 0.1218(2) 0.0228(6) Uani 1 1 d . . .
H12 H 0.2579 0.7937 0.0994 0.027 Uiso 1 1 calc R . .
C13 C 0.4095(4) 0.0650(2) 0.7571(2) 0.0283(7) Uani 1 1 d . . .
C14 C 0.2747(4) 0.0565(2) 0.6602(2) 0.0360(7) Uani 1 1 d . . .
H14A H 0.2308 0.1186 0.6378 0.054 Uiso 1 1 calc R . .
H14B H 0.1988 0.0167 0.6752 0.054 Uiso 1 1 calc R . .
H14C H 0.3037 0.0285 0.6025 0.054 Uiso 1 1 calc R . .

loop_
_atom_site_aniso_label
_atom_site_aniso_U_11
_atom_site_aniso_U_22
_atom_site_aniso_U_33
_atom_site_aniso_U_23
_atom_site_aniso_U_13
_atom_site_aniso_U_12
Ag1 0.03729(13) 0.01377(10) 0.03540(13) 0.00131(10) 0.01709(10) -0.00078(10)
Cl1 0.0271(3) 0.0225(3) 0.0327(4) 0.0010(3) 0.0156(3) 0.0033(3)
O1 0.121(3) 0.0478(16) 0.0752(18) 0.0080(14) 0.0797(19) 0.0193(16)
O2 0.0357(14) 0.0429(15) 0.0799(18) -0.0175(13) 0.0022(13) -0.0080(11)
O3 0.0287(12) 0.0332(12) 0.0624(15) 0.0044(11) 0.0152(11) 0.0058(10)
O4 0.0484(14) 0.0268(12) 0.0506(14) 0.0116(10) 0.0186(12) 0.0062(10)
N1 0.0259(12) 0.0165(11) 0.0231(11) 0.0018(9) 0.0087(10) 0.0017(9)
N2 0.0278(13) 0.0158(11) 0.0251(12) -0.0007(9) 0.0098(10) -0.0002(9)
N3 0.0281(13) 0.0176(11) 0.0280(13) 0.0000(10) 0.0095(11) 0.0026(10)
N4 0.0296(13) 0.0145(11) 0.0247(12) -0.0001(9) 0.0108(10) -0.0007(9)
N5 0.0378(16) 0.0410(16) 0.0389(16) 0.0014(13) 0.0164(14) 0.0055(13)
C1 0.0236(14) 0.0215(14) 0.0298(15) -0.0018(12) 0.0126(12) 0.0025(12)
C2 0.0237(14) 0.0287(16) 0.0306(15) 0.0010(12) 0.0131(13) 0.0010(12)
C3 0.0245(14) 0.0181(13) 0.0259(14) 0.0009(11) 0.0092(12) -0.0019(11)
C4 0.0202(13) 0.0152(12) 0.0181(13) 0.0005(10) 0.0047(11) 0.0017(10)
C5 0.0197(14) 0.0179(13) 0.0224(14) -0.0002(11) 0.0064(11) 0.0019(11)
C6 0.0231(15) 0.0170(13) 0.0197(13) -0.0002(10) 0.0071(11) -0.0005(11)
C7 0.0258(15) 0.0171(13) 0.0215(14) 0.0016(11) 0.0069(12) 0.0028(11)
C8 0.0253(14) 0.0155(13) 0.0179(13) 0.0002(10) 0.0039(11) -0.0005(11)
C9 0.0279(15) 0.0171(13) 0.0194(13) -0.0011(11) 0.0055(11) -0.0019(11)
C10 0.0235(14) 0.0229(14) 0.0224(13) -0.0021(11) 0.0092(12) -0.0003(11)
C11 0.0293(15) 0.0183(13) 0.0237(14) 0.0001(11) 0.0109(12) 0.0048(12)
C12 0.0283(15) 0.0184(13) 0.0222(14) -0.0004(11) 0.0092(12) 0.0023(11)
C13 0.0393(18) 0.0208(14) 0.0331(17) -0.0003(13) 0.0231(15) 0.0028(13)
C14 0.045(2) 0.0285(17) 0.0363(17) 0.0019(14) 0.0158(15) -0.0020(15)

loop_
_atom_type_symbol
_atom_type_description
_atom_type_scat_dispersion_real
_atom_type_scat_dispersion_imag
_atom_type_scat_source
Ag Ag -0.8971 1.1015 'International Tables Vol C Tables 4.2.6.8 and 6.1.1.4'
Cl Cl 0.1484 0.1585 'International Tables Vol C Tables 4.2.6.8 and 6.1.1.4'
O O 0.0106 0.0060 'International Tables Vol C Tables 4.2.6.8 and 6.1.1.4'
N N 0.0061 0.0033 'International Tables Vol C Tables 4.2.6.8 and 6.1.1.4'
C C 0.0033 0.0016 'International Tables Vol C Tables 4.2.6.8 and 6.1.1.4'
H H 0.0000 0.0000 'International Tables Vol C Tables 4.2.6.8 and 6.1.1.4'

loop_
_geom_angle_atom_site_label_1
_geom_angle_atom_site_label_2
_geom_angle_atom_site_label_3
_geom_angle
_geom_angle_site_symmetry_1
_geom_angle_site_symmetry_3
_geom_angle_publ_flag
N1 Ag1 N4 175.56(8) . 1_545 ?
O1 Cl1 O3 110.43(17) . . ?
O1 Cl1 O4 110.04(14) . . ?
O3 Cl1 O4 109.65(13) . . ?
O1 Cl1 O2 109.67(17) . . ?
O3 Cl1 O2 107.52(14) . . ?
O4 Cl1 O2 109.49(15) . . ?
C1 N1 C5 117.5(2) . . ?
C1 N1 Ag1 120.79(17) . . ?
C5 N1 Ag1 121.74(17) . . ?
C6 N2 N3 112.3(2) . . ?
C7 N3 N2 110.7(2) . . ?
C12 N4 C11 117.5(2) . . ?
C12 N4 Ag1 119.02(18) . 1_565 ?
C11 N4 Ag1 123.48(18) . 1_565 ?
N1 C1 C2 122.5(2) . . ?
N1 C1 H1 118.7 . . ?
C2 C1 H1 118.7 . . ?
C1 C2 C3 119.7(3) . . ?
C1 C2 H2 120.1 . . ?
C3 C2 H2 120.1 . . ?
C2 C3 C4 118.6(2) . . ?
C2 C3 H3 120.7 . . ?
C4 C3 H3 120.7 . . ?
C5 C4 C3 118.2(2) . . ?
C5 C4 C6 118.8(2) . . ?
C3 C4 C6 123.0(2) . . ?
N1 C5 C4 123.5(2) . . ?
N1 C5 H5 118.2 . . ?
C4 C5 H5 118.2 . . ?
N2 C6 C4 121.8(2) . . ?
N2 C6 H6 119.1 . . ?
C4 C6 H6 119.1 . . ?
N3 C7 C8 121.0(3) . . ?
N3 C7 H7 119.5 . . ?
C8 C7 H7 119.5 . . ?
C12 C8 C9 118.4(2) . . ?
C12 C8 C7 118.2(2) . . ?
C9 C8 C7 123.5(2) . . ?
C10 C9 C8 118.7(2) . . ?
C10 C9 H9 120.7 . . ?
C8 C9 H9 120.7 . . ?
C11 C10 C9 119.3(3) . . ?
C11 C10 H10 120.4 . . ?
C9 C10 H10 120.4 . . ?
N4 C11 C10 122.9(2) . . ?
N4 C11 H11 118.6 . . ?
C10 C11 H11 118.6 . . ?
N4 C12 C8 123.3(3) . . ?
N4 C12 H12 118.4 . . ?
C8 C12 H12 118.4 . . ?
N5 C13 C14 178.8(3) . . ?
C13 C14 H14A 109.5 . . ?
C13 C14 H14B 109.5 . . ?
H14A C14 H14B 109.5 . . ?
C13 C14 H14C 109.5 . . ?
H14A C14 H14C 109.5 . . ?
H14B C14 H14C 109.5 . . ?

loop_
_geom_bond_atom_site_label_1
_geom_bond_atom_site_label_2
_geom_bond_distance
_geom_bond_site_symmetry_2
_geom_bond_publ_flag
Ag1 N1 2.155(2) . ?
Ag1 N4 2.157(2) 1_545 ?
Cl1 O1 1.409(2) . ?
Cl1 O3 1.431(2) . ?
Cl1 O4 1.439(2) . ?
Cl1 O2 1.443(2) . ?
N1 C1 1.348(3) . ?
N1 C5 1.349(3) . ?
N2 C6 1.278(3) . ?
N2 N3 1.410(3) . ?
N3 C7 1.281(3) . ?
N4 C12 1.346(3) . ?
N4 C11 1.353(3) . ?
N4 Ag1 2.157(2) 1_565 ?
N5 C13 1.135(4) . ?
C1 C2 1.380(4) . ?
C1 H1 0.9500 . ?
C2 C3 1.382(4) . ?
C2 H2 0.9500 . ?
C3 C4 1.396(4) . ?
C3 H3 0.9500 . ?
C4 C5 1.385(3) . ?
C4 C6 1.459(3) . ?
C5 H5 0.9500 . ?
C6 H6 0.9500 . ?
C7 C8 1.469(4) . ?
C7 H7 0.9500 . ?
C8 C12 1.386(4) . ?
C8 C9 1.395(4) . ?
C9 C10 1.390(4) . ?
C9 H9 0.9500 . ?
C10 C11 1.374(4) . ?
C10 H10 0.9500 . ?
C11 H11 0.9500 . ?
C12 H12 0.9500 . ?
C13 C14 1.458(4) . ?
C14 H14A 0.9800 . ?
C14 H14B 0.9800 . ?
C14 H14C 0.9800 . ?

loop_
_geom_torsion_atom_site_label_1
_geom_torsion_atom_site_label_2
_geom_torsion_atom_site_label_3
_geom_torsion_atom_site_label_4
_geom_torsion
_geom_torsion_site_symmetry_1
_geom_torsion_site_symmetry_2
_geom_torsion_site_symmetry_3
_geom_torsion_site_symmetry_4
_geom_torsion_publ_flag
N4 Ag1 N1 C1 -158.5(10) 1_545 . . . ?
N4 Ag1 N1 C5 22.9(11) 1_545 . . . ?
C6 N2 N3 C7 176.9(2) . . . . ?
C5 N1 C1 C2 -0.8(4) . . . . ?
Ag1 N1 C1 C2 -179.5(2) . . . . ?
N1 C1 C2 C3 0.7(4) . . . . ?
C1 C2 C3 C4 0.3(4) . . . . ?
C2 C3 C4 C5 -1.2(4) . . . . ?
C2 C3 C4 C6 178.5(2) . . . . ?
C1 N1 C5 C4 -0.1(4) . . . . ?
Ag1 N1 C5 C4 178.59(19) . . . . ?
C3 C4 C5 N1 1.1(4) . . . . ?
C6 C4 C5 N1 -178.6(2) . . . . ?
N3 N2 C6 C4 -179.8(2) . . . . ?
C5 C4 C6 N2 176.4(2) . . . . ?
C3 C4 C6 N2 -3.3(4) . . . . ?
N2 N3 C7 C8 178.0(2) . . . . ?
N3 C7 C8 C12 -174.6(2) . . . . ?
N3 C7 C8 C9 4.8(4) . . . . ?
C12 C8 C9 C10 1.2(4) . . . . ?
C7 C8 C9 C10 -178.3(2) . . . . ?
C8 C9 C10 C11 0.3(4) . . . . ?
C12 N4 C11 C10 0.2(4) . . . . ?
Ag1 N4 C11 C10 -179.8(2) 1_565 . . . ?
C9 C10 C11 N4 -1.1(4) . . . . ?
C11 N4 C12 C8 1.4(4) . . . . ?
Ag1 N4 C12 C8 -178.62(19) 1_565 . . . ?
C9 C8 C12 N4 -2.1(4) . . . . ?
C7 C8 C12 N4 177.4(2) . . . . ?
